data_4321888
loop_
_publ_author_name
'Jian Jun Li'
'Wei Li'
'Alan J. James'
'Todd Holbert'
'Tristan P. Sharp'
'Paul R. Sharp'

_publ_contact_author
;
Paul R. Sharp
Department of Chemistry
University of Missouri
Columbia, MO 65211
;
_publ_contact_author_email SharpP@missouri.edu
_publ_contact_author_fax 1-573-882-2574
_publ_contact_author_phone 1-573-882-7715
_publ_section_title
;
 Phosphine-Based Dinuclear Platinum(II) Diamido, Amido-Hydroxo, Oxo-Amido,
 Oxo-Imido, Diimido, and Dihydrazido Complexes1
;
_journal_name_full 'Inorganic Chemistry'
_journal_page_first 1563
_journal_page_last 1572
_journal_paper_doi 10.1021/ic981246w
_journal_volume 38
_journal_year 1999
_chemical_formula_moiety '[{(dppm-H)Pt(NHNH2)}2Li(THF)2]BF4'
_chemical_formula_sum 'C78 H104 B F4 Li N4 O7 P4 Pt2'
_chemical_formula_weight 1817.46
_chemical_name_systematic
; 

 ? 

;
_space_group_IT_number 14
_symmetry_cell_setting monoclinic
_symmetry_space_group_name_Hall '-P 2yn'
_symmetry_space_group_name_H-M 'P 1 21/n 1'
_atom_sites_solution_hydrogens geom
_atom_sites_solution_primary direct
_atom_sites_solution_secondary difmap
_audit_creation_method SHELXL-97
_cell_angle_alpha 90.00
_cell_angle_beta 105.030(10)
_cell_angle_gamma 90.00
_cell_formula_units_Z 4
_cell_length_a 17.669(5)
_cell_length_b 31.884(3)
_cell_length_c 14.686(4)
_cell_measurement_reflns_used 25
_cell_measurement_temperature 173(2)
_cell_measurement_theta_max 12
_cell_measurement_theta_min 8
_cell_volume 7990(3)
_computing_cell_refinement 'ENRAF NONIUS'
_computing_data_collection 'ENRAF NONIUS'
_computing_data_reduction NRC-VAX
_computing_molecular_graphics 'RES2INS (Len Barbour, 1996)'
_computing_publication_material 'Siemens SHELXTL', 'ORTEP III'
_computing_structure_refinement 'SHELXL-97 (Sheldrick, 1997)'
_computing_structure_solution 'SHELXL-97 (Sheldrick, 1997), RES2INS (Len Barbour, 1996)'
_diffrn_ambient_temperature 173(2)
_diffrn_measured_fraction_theta_full 0.997
_diffrn_measured_fraction_theta_max 0.997
_diffrn_measurement_device_type CAD4
_diffrn_measurement_method 'theta-2theta (3% stats) '
_diffrn_radiation_monochromator graphite
_diffrn_radiation_source 'fine-focus sealed tube'
_diffrn_radiation_type MoK\a
_diffrn_radiation_wavelength 0.71070
_diffrn_reflns_av_R_equivalents 0.046
_diffrn_reflns_av_sigmaI/netI 0.0767
_diffrn_reflns_limit_h_max 18
_diffrn_reflns_limit_h_min -19
_diffrn_reflns_limit_k_max 34
_diffrn_reflns_limit_k_min 0
_diffrn_reflns_limit_l_max 16
_diffrn_reflns_limit_l_min 0
_diffrn_reflns_number 11978
_diffrn_reflns_theta_full 22.98
_diffrn_reflns_theta_max 22.98
_diffrn_reflns_theta_min 1.28
_diffrn_standards_interval_time 7600
_exptl_absorpt_coefficient_mu 3.640
_exptl_absorpt_correction_T_max 0.998
_exptl_absorpt_correction_T_min 0.754
_exptl_absorpt_correction_type psi-scans
_exptl_crystal_colour white
_exptl_crystal_density_diffrn 1.511
_exptl_crystal_density_method 'not measured'
_exptl_crystal_description cube
_exptl_crystal_F_000 3664
_exptl_crystal_size_max 0.30
_exptl_crystal_size_mid 0.30
_exptl_crystal_size_min 0.30
_refine_diff_density_max 2.565
_refine_diff_density_min -2.524
_refine_diff_density_rms 0.232
_refine_ls_extinction_method none
_refine_ls_goodness_of_fit_ref 1.112
_refine_ls_hydrogen_treatment riding
_refine_ls_matrix_type full
_refine_ls_number_parameters 885
_refine_ls_number_reflns 11058
_refine_ls_number_restraints 196
_refine_ls_restrained_S_all 1.110
_refine_ls_R_factor_all 0.1108
_refine_ls_R_factor_gt 0.0525
_refine_ls_shift/su_max 0.152
_refine_ls_shift/su_mean 0.006
_refine_ls_structure_factor_coef Fsqd
_refine_ls_weighting_details 'calc w=1/[\s^2^(Fo^2^)+(0.0925P)^2^+4.6395P] where P=(Fo^2^+2Fc^2^)/3'
_refine_ls_weighting_scheme calc
_refine_ls_wR_factor_gt 0.1382
_refine_ls_wR_factor_ref 0.1593
_reflns_number_gt 7383
_reflns_number_total 11058
_reflns_threshold_expression >2sigma(I)
_cod_data_source_file ic981246w_4.cif
_cod_data_source_block '[{(dppm-H)Pt(NHNH2)}2Li(THF)2]BF4'
_cod_database_code 4321888

loop_
_symmetry_equiv_pos_as_xyz
'x, y, z'
'-x+1/2, y+1/2, -z+1/2'
'-x, -y, -z'
'x-1/2, -y-1/2, z-1/2'

loop_
_atom_site_label
_atom_site_type_symbol
_atom_site_fract_x
_atom_site_fract_y
_atom_site_fract_z
_atom_site_U_iso_or_equiv
_atom_site_adp_type
_atom_site_occupancy
_atom_site_symmetry_multiplicity
_atom_site_calc_flag
_atom_site_refinement_flags
_atom_site_disorder_assembly
_atom_site_disorder_group
Pt1 Pt 0.36174(2) 0.148202(13) 0.08217(3) 0.02277(15) Uani 1 1 d . . .
Pt2 Pt 0.45157(2) 0.152867(13) -0.07077(3) 0.02212(15) Uani 1 1 d . . .
P1 P 0.38443(18) 0.15057(9) 0.2400(2) 0.0265(7) Uani 1 1 d . . .
P2 P 0.27472(17) 0.10700(9) 0.1284(2) 0.0251(7) Uani 1 1 d . . .
P3 P 0.57400(17) 0.16085(9) -0.0869(2) 0.0260(7) Uani 1 1 d . . .
P4 P 0.46518(18) 0.11715(10) -0.1980(2) 0.0267(7) Uani 1 1 d . . .
F1 F 0.5184(6) 0.3096(4) 0.1554(9) 0.117(4) Uani 1 1 d . . .
F2 F 0.5958(6) 0.2984(4) 0.3037(7) 0.098(4) Uani 1 1 d . . .
F3 F 0.5777(5) 0.2499(3) 0.1917(6) 0.070(3) Uani 1 1 d . . .
F4 F 0.6502(5) 0.3077(3) 0.1840(6) 0.077(3) Uani 1 1 d . . .
O1 O 0.3316(5) 0.2670(3) -0.1739(6) 0.049(2) Uani 1 1 d . . .
O2 O 0.2381(5) 0.2579(3) -0.0120(6) 0.051(3) Uani 1 1 d . . .
O3 O 0.7168(5) 0.4234(3) 0.3154(6) 0.054(3) Uani 1 1 d D . .
O4 O 0.2204(10) 0.4734(6) 0.0810(13) 0.156(7) Uani 1 1 d D . .
O5 O 0.8677(12) 0.1155(7) -0.1956(11) 0.174(8) Uani 1 1 d D . .
O6 O 0.496(3) 0.5523(10) 0.240(4) 0.41(2) Uiso 1 1 d D . .
O7 O 0.394(3) 0.4309(7) 0.970(2) 0.286(19) Uani 1 1 d D . .
N1 N 0.3359(5) 0.1428(3) -0.0647(6) 0.024(2) Uani 1 1 d . . .
H1N1 H 0.3184 0.1161 -0.0851 0.028 Uiso 1 1 calc R . .
N2 N 0.2826(6) 0.1756(3) -0.1152(7) 0.038(3) Uani 1 1 d . . .
H1N2 H 0.2333 0.1707 -0.1075 0.046 Uiso 1 1 calc R . .
H2N2 H 0.2795 0.1735 -0.1785 0.046 Uiso 1 1 calc R . .
N3 N 0.4462(6) 0.1872(3) 0.0475(7) 0.032(2) Uani 1 1 d . . .
H1N3 H 0.4935 0.1858 0.0935 0.039 Uiso 1 1 calc R . .
N4 N 0.4200(6) 0.2306(3) 0.0299(7) 0.040(3) Uani 1 1 d . . .
H1N4 H 0.4578 0.2457 0.0113 0.049 Uiso 1 1 calc R . .
H2N4 H 0.4143 0.2422 0.0851 0.049 Uiso 1 1 calc R . .
C1 C 0.3075(7) 0.1194(3) 0.2457(8) 0.026(3) Uani 1 1 d . . .
H1 H 0.2885 0.1113 0.2980 0.031 Uiso 1 1 calc R . .
C2 C 0.5593(6) 0.1322(3) -0.1884(8) 0.026(3) Uani 1 1 d . . .
H2 H 0.5933 0.1265 -0.2276 0.031 Uiso 1 1 calc R . .
C11 C 0.3776(7) 0.2018(3) 0.2932(8) 0.027(3) Uani 1 1 d . . .
C12 C 0.3084(6) 0.2133(3) 0.3136(8) 0.024(3) Uani 1 1 d . . .
H12 H 0.2644 0.1950 0.2986 0.029 Uiso 1 1 calc R . .
C13 C 0.3035(7) 0.2515(4) 0.3561(10) 0.045(3) Uani 1 1 d . . .
H13 H 0.2559 0.2600 0.3692 0.054 Uiso 1 1 calc R . .
C14 C 0.3672(8) 0.2768(4) 0.3788(12) 0.057(4) Uani 1 1 d . . .
H14 H 0.3639 0.3022 0.4113 0.068 Uiso 1 1 calc R . .
C15 C 0.4361(8) 0.2674(4) 0.3570(12) 0.060(5) Uani 1 1 d . . .
H15 H 0.4790 0.2863 0.3712 0.072 Uiso 1 1 calc R . .
C16 C 0.4411(7) 0.2291(4) 0.3133(10) 0.044(4) Uani 1 1 d . . .
H16 H 0.4880 0.2216 0.2971 0.053 Uiso 1 1 calc R . .
C21 C 0.4781(7) 0.1322(4) 0.3108(8) 0.033(3) Uani 1 1 d . . .
C22 C 0.5470(7) 0.1356(4) 0.2826(9) 0.041(3) Uani 1 1 d . . .
H22 H 0.5457 0.1481 0.2236 0.049 Uiso 1 1 calc R . .
C23 C 0.6180(8) 0.1210(4) 0.3391(11) 0.051(4) Uani 1 1 d . . .
H23 H 0.6645 0.1234 0.3185 0.061 Uiso 1 1 calc R . .
C24 C 0.6202(9) 0.1038(4) 0.4215(11) 0.057(4) Uani 1 1 d . . .
H24 H 0.6691 0.0945 0.4601 0.068 Uiso 1 1 calc R . .
C25 C 0.5521(9) 0.0988(4) 0.4543(10) 0.054(4) Uani 1 1 d . . .
H25 H 0.5551 0.0864 0.5140 0.064 Uiso 1 1 calc R . .
C26 C 0.4822(8) 0.1121(4) 0.3983(9) 0.044(3) Uani 1 1 d . . .
H26 H 0.4356 0.1079 0.4179 0.053 Uiso 1 1 calc R . .
C31 C 0.1713(7) 0.1201(3) 0.0794(8) 0.030(3) Uani 1 1 d . . .
C32 C 0.1374(7) 0.1167(4) -0.0157(9) 0.036(3) Uani 1 1 d . . .
H32 H 0.1687 0.1083 -0.0562 0.043 Uiso 1 1 calc R . .
C33 C 0.0594(8) 0.1251(4) -0.0534(9) 0.042(3) Uani 1 1 d . . .
H33 H 0.0370 0.1217 -0.1192 0.051 Uiso 1 1 calc R . .
C34 C 0.0136(8) 0.1383(5) 0.0041(10) 0.057(4) Uani 1 1 d . . .
H34 H -0.0404 0.1442 -0.0215 0.068 Uiso 1 1 calc R . .
C35 C 0.0473(7) 0.1429(4) 0.0991(10) 0.046(4) Uani 1 1 d . . .
H35 H 0.0166 0.1527 0.1391 0.055 Uiso 1 1 calc R . .
C36 C 0.1251(7) 0.1333(3) 0.1368(10) 0.035(3) Uani 1 1 d . . .
H36 H 0.1473 0.1358 0.2028 0.042 Uiso 1 1 calc R . .
C41 C 0.2767(6) 0.0510(4) 0.1025(8) 0.028(3) Uani 1 1 d . . .
C42 C 0.3482(7) 0.0329(4) 0.1099(10) 0.043(3) Uani 1 1 d . . .
H42 H 0.3938 0.0500 0.1223 0.052 Uiso 1 1 calc R . .
C43 C 0.3549(8) -0.0095(4) 0.0995(10) 0.047(4) Uani 1 1 d . . .
H43 H 0.4056 -0.0214 0.1082 0.056 Uiso 1 1 calc R . .
C44 C 0.2921(8) -0.0348(4) 0.0775(10) 0.049(4) Uani 1 1 d . . .
H44 H 0.2976 -0.0641 0.0690 0.058 Uiso 1 1 calc R . .
C45 C 0.2194(8) -0.0170(4) 0.0678(10) 0.053(4) Uani 1 1 d . . .
H45 H 0.1740 -0.0342 0.0519 0.063 Uiso 1 1 calc R . .
C46 C 0.2117(7) 0.0255(4) 0.0808(9) 0.038(3) Uani 1 1 d . . .
H46 H 0.1612 0.0373 0.0747 0.046 Uiso 1 1 calc R . .
C51 C 0.5970(6) 0.2155(3) -0.1028(8) 0.025(3) Uani 1 1 d . . .
C52 C 0.6114(6) 0.2433(4) -0.0256(8) 0.034(3) Uani 1 1 d . . .
H52 H 0.6168 0.2325 0.0361 0.041 Uiso 1 1 calc R . .
C53 C 0.6177(7) 0.2868(4) -0.0385(9) 0.039(3) Uani 1 1 d . . .
H53 H 0.6260 0.3056 0.0133 0.047 Uiso 1 1 calc R . .
C54 C 0.6115(7) 0.3014(4) -0.1298(10) 0.039(3) Uani 1 1 d . . .
H54 H 0.6168 0.3306 -0.1395 0.047 Uiso 1 1 calc R . .
C55 C 0.5982(7) 0.2752(4) -0.2054(9) 0.039(3) Uani 1 1 d . . .
H55 H 0.5936 0.2861 -0.2668 0.047 Uiso 1 1 calc R . .
C56 C 0.5913(7) 0.2328(4) -0.1922(8) 0.037(3) Uani 1 1 d . . .
H56 H 0.5825 0.2147 -0.2453 0.045 Uiso 1 1 calc R . .
C61 C 0.6579(7) 0.1439(4) 0.0059(8) 0.033(3) Uani 1 1 d . . .
C62 C 0.7327(6) 0.1511(3) 0.0045(8) 0.024(3) Uani 1 1 d U . .
H62 H 0.7411 0.1691 -0.0435 0.029 Uiso 1 1 calc R . .
C63 C 0.7958(7) 0.1352(4) 0.0644(10) 0.047(4) Uani 1 1 d . . .
H63 H 0.8470 0.1428 0.0609 0.057 Uiso 1 1 calc R . .
C64 C 0.7847(8) 0.1068(5) 0.1332(10) 0.052(4) Uani 1 1 d . . .
H64 H 0.8281 0.0933 0.1749 0.063 Uiso 1 1 calc R . .
C65 C 0.7103(8) 0.0991(4) 0.1381(9) 0.045(4) Uani 1 1 d . . .
H65 H 0.7022 0.0812 0.1864 0.054 Uiso 1 1 calc R . .
C66 C 0.6467(7) 0.1164(4) 0.0757(9) 0.039(3) Uani 1 1 d . . .
H66 H 0.5952 0.1097 0.0796 0.047 Uiso 1 1 calc R . .
C71 C 0.4019(7) 0.1316(4) -0.3098(8) 0.032(3) Uani 1 1 d . . .
C72 C 0.4296(7) 0.1543(4) -0.3752(8) 0.034(3) Uani 1 1 d . . .
H72 H 0.4836 0.1616 -0.3610 0.041 Uiso 1 1 calc R . .
C73 C 0.3811(8) 0.1662(4) -0.4595(9) 0.047(4) Uani 1 1 d . . .
H73 H 0.4016 0.1815 -0.5034 0.056 Uiso 1 1 calc R . .
C74 C 0.3031(8) 0.1563(5) -0.4811(10) 0.054(4) Uani 1 1 d . . .
H74 H 0.2690 0.1648 -0.5394 0.065 Uiso 1 1 calc R . .
C75 C 0.2751(8) 0.1342(5) -0.4176(10) 0.050(4) Uani 1 1 d . . .
H75 H 0.2209 0.1273 -0.4328 0.061 Uiso 1 1 calc R . .
C76 C 0.3222(7) 0.1212(4) -0.3320(9) 0.038(3) Uani 1 1 d . . .
H76 H 0.3012 0.1057 -0.2891 0.045 Uiso 1 1 calc R . .
C81 C 0.4507(6) 0.0603(3) -0.1970(8) 0.026(3) Uani 1 1 d . . .
C82 C 0.4364(7) 0.0413(4) -0.1177(9) 0.036(3) Uani 1 1 d . . .
H82 H 0.4307 0.0578 -0.0660 0.044 Uiso 1 1 calc R . .
C83 C 0.4306(8) -0.0031(4) -0.1155(10) 0.044(3) Uani 1 1 d . . .
H83 H 0.4209 -0.0168 -0.0622 0.053 Uiso 1 1 calc R . .
C84 C 0.4391(8) -0.0257(4) -0.1910(11) 0.047(4) Uani 1 1 d . . .
H84 H 0.4355 -0.0554 -0.1889 0.056 Uiso 1 1 calc R . .
C85 C 0.4526(9) -0.0076(4) -0.2693(11) 0.055(4) Uani 1 1 d . . .
H85 H 0.4585 -0.0243 -0.3205 0.066 Uiso 1 1 calc R . .
C86 C 0.4577(8) 0.0369(5) -0.2731(9) 0.048(4) Uani 1 1 d . . .
H86 H 0.4658 0.0503 -0.3276 0.058 Uiso 1 1 calc R . .
B B 0.5848(10) 0.2923(5) 0.2086(14) 0.053(5) Uani 1 1 d . . .
Li Li 0.3154(13) 0.2358(6) -0.0719(17) 0.044(6) Uani 1 1 d . . .
C1S C 0.4018(8) 0.2583(5) -0.2000(11) 0.059(4) Uani 1 1 d . . .
H1A H 0.4178 0.2289 -0.1845 0.071 Uiso 1 1 calc R . .
H1B H 0.4444 0.2769 -0.1647 0.071 Uiso 1 1 calc R . .
C2S C 0.3879(8) 0.2656(5) -0.3042(10) 0.058(4) Uani 1 1 d . . .
H2A H 0.4184 0.2459 -0.3327 0.070 Uiso 1 1 calc R . .
H2B H 0.4005 0.2948 -0.3181 0.070 Uiso 1 1 calc R . .
C3S C 0.2996(9) 0.2569(6) -0.3376(10) 0.065(5) Uani 1 1 d . . .
H3A H 0.2762 0.2702 -0.3993 0.078 Uiso 1 1 calc R . .
H3B H 0.2887 0.2264 -0.3426 0.078 Uiso 1 1 calc R . .
C4S C 0.2694(8) 0.2764(5) -0.2610(10) 0.061(4) Uani 1 1 d . . .
H4A H 0.2623 0.3070 -0.2706 0.073 Uiso 1 1 calc R . .
H4B H 0.2188 0.2637 -0.2584 0.073 Uiso 1 1 calc R . .
C5S C 0.2083(16) 0.2356(6) 0.0539(17) 0.154(13) Uani 1 1 d . . .
H5A H 0.1986 0.2061 0.0332 0.185 Uiso 1 1 calc R . .
H5B H 0.2475 0.2357 0.1159 0.185 Uiso 1 1 calc R . .
C6S C 0.1381(14) 0.2538(6) 0.0631(18) 0.120(9) Uani 1 1 d . . .
H6A H 0.1417 0.2600 0.1301 0.144 Uiso 1 1 calc R . .
H6B H 0.0937 0.2343 0.0393 0.144 Uiso 1 1 calc R . .
C7S C 0.1259(10) 0.2922(5) 0.0084(12) 0.070(5) Uani 1 1 d . . .
H7A H 0.1390 0.3169 0.0501 0.084 Uiso 1 1 calc R . .
H7B H 0.0708 0.2945 -0.0290 0.084 Uiso 1 1 calc R . .
C8S C 0.1804(10) 0.2890(6) -0.0556(12) 0.080(6) Uani 1 1 d . . .
H8A H 0.1514 0.2800 -0.1196 0.097 Uiso 1 1 calc R . .
H8B H 0.2057 0.3163 -0.0601 0.097 Uiso 1 1 calc R . .
C9S C 0.7214(9) 0.4673(4) 0.3311(9) 0.065(5) Uani 1 1 d D . .
H9A H 0.7741 0.4752 0.3697 0.078 Uiso 1 1 calc R . .
H9B H 0.6820 0.4764 0.3642 0.078 Uiso 1 1 calc R . .
C10S C 0.7058(10) 0.4864(4) 0.2380(10) 0.084(6) Uani 1 1 d D . .
H10A H 0.7551 0.4912 0.2194 0.101 Uiso 1 1 calc R . .
H10B H 0.6780 0.5135 0.2364 0.101 Uiso 1 1 calc R . .
C11S C 0.6554(10) 0.4550(5) 0.1746(9) 0.085(6) Uani 1 1 d D . .
H11A H 0.6024 0.4666 0.1467 0.101 Uiso 1 1 calc R . .
H11B H 0.6789 0.4466 0.1231 0.101 Uiso 1 1 calc R . .
C12S C 0.6519(8) 0.4191(4) 0.2371(9) 0.055(4) Uani 1 1 d D . .
H12A H 0.6025 0.4197 0.2570 0.067 Uiso 1 1 calc R . .
H12B H 0.6547 0.3923 0.2041 0.067 Uiso 1 1 calc R . .
C13S C 0.1840(16) 0.4859(8) 0.1515(12) 0.182(16) Uani 1 1 d D . .
H13A H 0.2216 0.5012 0.2024 0.218 Uiso 1 1 calc R . .
H13B H 0.1644 0.4612 0.1792 0.218 Uiso 1 1 calc R . .
C14S C 0.1197(11) 0.5129(6) 0.1056(17) 0.121(8) Uani 1 1 d D . .
H14A H 0.1103 0.5347 0.1494 0.145 Uiso 1 1 calc R . .
H14B H 0.0710 0.4966 0.0814 0.145 Uiso 1 1 calc R . .
C15S C 0.146(2) 0.5320(8) 0.0272(16) 0.21(2) Uani 1 1 d D . .
H15A H 0.1031 0.5321 -0.0313 0.253 Uiso 1 1 calc R . .
H15B H 0.1636 0.5612 0.0428 0.253 Uiso 1 1 calc R . .
C16S C 0.2103(19) 0.5067(11) 0.015(2) 0.23(2) Uani 1 1 d D . .
H16A H 0.2587 0.5237 0.0268 0.272 Uiso 1 1 calc R . .
H16B H 0.1985 0.4955 -0.0497 0.272 Uiso 1 1 calc R . .
C17S C 0.7871(14) 0.1104(7) -0.2175(15) 0.128(10) Uani 1 1 d D . .
H17A H 0.7676 0.1159 -0.1613 0.154 Uiso 1 1 calc R . .
H17B H 0.7730 0.0813 -0.2387 0.154 Uiso 1 1 calc R . .
C18S C 0.7525(9) 0.1397(8) -0.2920(16) 0.120(8) Uani 1 1 d D . .
H18A H 0.7364 0.1659 -0.2659 0.144 Uiso 1 1 calc R . .
H18B H 0.7062 0.1273 -0.3369 0.144 Uiso 1 1 calc R . .
C19S C 0.8163(12) 0.1478(6) -0.3384(12) 0.110(8) Uani 1 1 d D . .
H19A H 0.8014 0.1382 -0.4047 0.132 Uiso 1 1 calc R . .
H19B H 0.8290 0.1781 -0.3371 0.132 Uiso 1 1 calc R . .
C20S C 0.8827(11) 0.1237(11) -0.2827(15) 0.191(17) Uani 1 1 d D . .
H20A H 0.8882 0.0971 -0.3150 0.229 Uiso 1 1 calc R . .
H20B H 0.9318 0.1399 -0.2739 0.229 Uiso 1 1 calc R . .
C21S C 0.430(2) 0.5272(17) 0.200(2) 0.31(2) Uiso 1 1 d D . .
H21A H 0.4254 0.5222 0.1327 0.368 Uiso 1 1 calc R . .
H21B H 0.3816 0.5404 0.2079 0.368 Uiso 1 1 calc R . .
C22S C 0.447(3) 0.4879(10) 0.255(4) 0.33(3) Uiso 1 1 d D . .
H22A H 0.4802 0.4690 0.2281 0.391 Uiso 1 1 calc R . .
H22B H 0.3979 0.4732 0.2557 0.391 Uiso 1 1 calc R . .
C23S C 0.490(3) 0.5023(16) 0.352(3) 0.31(3) Uiso 1 1 d D . .
H23A H 0.4527 0.5069 0.3913 0.377 Uiso 1 1 calc R . .
H23B H 0.5294 0.4814 0.3830 0.377 Uiso 1 1 calc R . .
C24S C 0.526(3) 0.5410(16) 0.336(3) 0.34(3) Uiso 1 1 d D . .
H24A H 0.5837 0.5374 0.3501 0.410 Uiso 1 1 calc R . .
H24B H 0.5147 0.5633 0.3773 0.410 Uiso 1 1 calc R . .
C25S C 0.3438(16) 0.4096(14) 0.896(3) 0.205(19) Uani 1 1 d D . .
H25A H 0.3476 0.4211 0.8348 0.246 Uiso 1 1 calc R . .
H25B H 0.2890 0.4126 0.9001 0.246 Uiso 1 1 calc R . .
C26S C 0.367(3) 0.3663(11) 0.904(2) 0.23(2) Uani 1 1 d D . .
H26A H 0.3615 0.3539 0.8408 0.270 Uiso 1 1 calc R . .
H26B H 0.3335 0.3501 0.9365 0.270 Uiso 1 1 calc R . .
C27S C 0.449(3) 0.3662(13) 0.959(4) 0.34(4) Uani 1 1 d D . .
H27A H 0.4583 0.3431 1.0060 0.404 Uiso 1 1 calc R . .
H27B H 0.4842 0.3625 0.9176 0.404 Uiso 1 1 calc R . .
C28S C 0.4618(18) 0.4064(14) 1.006(2) 0.22(2) Uani 1 1 d D . .
H28A H 0.4707 0.4028 1.0752 0.262 Uiso 1 1 calc R . .
H28B H 0.5084 0.4203 0.9941 0.262 Uiso 1 1 calc R . .

loop_
_atom_site_aniso_label
_atom_site_aniso_U_11
_atom_site_aniso_U_22
_atom_site_aniso_U_33
_atom_site_aniso_U_23
_atom_site_aniso_U_13
_atom_site_aniso_U_12
Pt1 0.0205(3) 0.0247(3) 0.0234(3) -0.0011(2) 0.00609(19) 0.0001(2)
Pt2 0.0199(3) 0.0233(3) 0.0235(3) 0.0007(2) 0.00621(19) 0.00035(19)
P1 0.0262(17) 0.0287(18) 0.0243(16) -0.0027(14) 0.0057(13) 0.0001(14)
P2 0.0241(17) 0.0234(17) 0.0272(17) -0.0002(13) 0.0058(13) 0.0034(13)
P3 0.0255(17) 0.0241(17) 0.0300(17) 0.0024(13) 0.0102(14) -0.0002(13)
P4 0.0256(17) 0.0322(18) 0.0233(17) -0.0029(13) 0.0082(14) -0.0005(14)
F1 0.077(8) 0.108(9) 0.151(11) 0.010(8) 0.004(7) 0.026(7)
F2 0.110(8) 0.132(10) 0.069(7) -0.051(6) 0.053(6) -0.050(7)
F3 0.052(5) 0.095(8) 0.069(6) -0.021(5) 0.025(5) -0.019(5)
F4 0.070(6) 0.091(7) 0.082(7) -0.017(5) 0.041(5) -0.017(5)
O1 0.034(5) 0.060(6) 0.052(6) 0.013(5) 0.012(5) -0.001(5)
O2 0.048(6) 0.057(6) 0.053(6) 0.016(5) 0.020(5) 0.022(5)
O3 0.048(6) 0.064(7) 0.049(6) 0.009(5) 0.015(5) 0.008(5)
O4 0.175(18) 0.161(18) 0.131(15) -0.041(13) 0.036(14) 0.023(14)
O5 0.18(2) 0.22(2) 0.102(14) 0.053(14) 0.006(14) 0.005(18)
O7 0.35(5) 0.27(4) 0.20(3) 0.03(3) 0.01(3) 0.11(4)
N1 0.029(5) 0.024(5) 0.014(5) -0.004(4) 0.000(4) -0.002(4)
N2 0.034(6) 0.047(7) 0.033(6) 0.004(5) 0.008(5) 0.004(5)
N3 0.027(6) 0.042(6) 0.028(6) 0.009(5) 0.007(5) 0.016(5)
N4 0.045(7) 0.036(7) 0.043(7) -0.004(5) 0.017(6) -0.003(5)
C1 0.044(7) 0.014(6) 0.026(6) -0.001(5) 0.019(6) 0.006(5)
C2 0.023(6) 0.008(6) 0.048(8) -0.002(5) 0.011(6) 0.000(5)
C11 0.038(7) 0.023(6) 0.020(6) -0.001(5) 0.006(5) -0.007(5)
C12 0.016(6) 0.015(6) 0.039(7) 0.001(5) 0.000(5) 0.003(5)
C13 0.033(8) 0.038(8) 0.066(10) -0.006(7) 0.016(7) 0.001(6)
C14 0.039(9) 0.013(7) 0.115(14) -0.018(8) 0.016(9) 0.001(6)
C15 0.042(9) 0.027(8) 0.113(14) -0.023(8) 0.025(9) -0.011(7)
C16 0.025(7) 0.035(8) 0.080(11) -0.009(7) 0.023(7) -0.003(6)
C21 0.031(7) 0.031(7) 0.029(7) -0.012(6) -0.004(6) -0.002(6)
C22 0.033(8) 0.056(9) 0.028(7) -0.006(6) -0.002(6) 0.002(7)
C23 0.043(9) 0.040(9) 0.066(11) -0.007(8) 0.006(8) 0.009(7)
C24 0.050(10) 0.042(9) 0.060(11) -0.009(8) -0.019(8) 0.009(7)
C25 0.063(11) 0.035(8) 0.047(9) 0.006(7) -0.013(8) 0.013(7)
C26 0.040(8) 0.041(8) 0.044(9) 0.005(7) 0.000(7) 0.010(7)
C31 0.024(7) 0.024(7) 0.039(8) 0.008(6) 0.007(6) -0.002(5)
C32 0.033(8) 0.042(8) 0.036(8) 0.006(6) 0.015(6) -0.002(6)
C33 0.042(8) 0.049(9) 0.033(8) 0.011(6) 0.003(7) 0.025(7)
C34 0.028(8) 0.092(12) 0.049(10) 0.011(8) 0.008(7) 0.026(8)
C35 0.025(8) 0.059(9) 0.068(10) -0.015(8) 0.036(7) 0.002(7)
C36 0.032(8) 0.020(7) 0.057(9) -0.019(6) 0.022(7) -0.008(6)
C41 0.026(7) 0.031(7) 0.028(7) -0.002(5) 0.007(5) -0.008(6)
C42 0.028(8) 0.025(7) 0.072(10) -0.004(7) 0.005(7) -0.001(6)
C43 0.035(8) 0.046(9) 0.063(10) -0.002(7) 0.021(7) 0.022(7)
C44 0.048(9) 0.038(8) 0.061(10) 0.001(7) 0.017(8) 0.006(7)
C45 0.050(10) 0.034(8) 0.073(11) -0.002(7) 0.013(8) -0.009(7)
C46 0.030(7) 0.019(7) 0.066(9) -0.002(6) 0.013(7) 0.006(6)
C51 0.018(6) 0.013(6) 0.038(7) 0.001(5) -0.003(5) -0.001(5)
C52 0.022(7) 0.048(8) 0.033(7) 0.012(6) 0.009(5) -0.004(6)
C53 0.040(8) 0.029(8) 0.047(9) -0.007(6) 0.010(7) -0.005(6)
C54 0.037(8) 0.020(7) 0.061(10) 0.003(7) 0.015(7) -0.001(6)
C55 0.030(8) 0.046(9) 0.043(8) 0.020(7) 0.014(6) 0.004(6)
C56 0.032(8) 0.052(9) 0.028(7) -0.004(6) 0.007(6) -0.006(6)
C61 0.038(8) 0.029(7) 0.035(7) 0.004(6) 0.016(6) 0.008(6)
C62 0.021(6) 0.008(5) 0.042(6) 0.008(5) 0.005(5) -0.008(4)
C63 0.021(7) 0.060(9) 0.057(9) 0.004(8) 0.003(7) -0.020(7)
C64 0.029(8) 0.075(11) 0.049(9) -0.007(8) 0.004(7) 0.015(7)
C65 0.045(9) 0.061(10) 0.029(7) 0.018(7) 0.006(7) 0.002(7)
C66 0.025(7) 0.033(8) 0.060(9) 0.004(7) 0.014(7) -0.007(6)
C71 0.036(8) 0.035(7) 0.024(7) -0.002(6) 0.007(6) 0.006(6)
C72 0.028(7) 0.039(8) 0.035(7) 0.003(6) 0.008(6) 0.003(6)
C73 0.049(9) 0.060(10) 0.028(8) 0.001(7) 0.002(7) 0.003(7)
C74 0.038(9) 0.077(11) 0.044(9) 0.005(8) 0.007(7) 0.020(8)
C75 0.037(8) 0.069(10) 0.047(9) 0.000(8) 0.012(7) -0.003(7)
C76 0.029(8) 0.044(8) 0.043(8) 0.011(6) 0.014(6) -0.001(6)
C81 0.026(7) 0.007(6) 0.042(7) -0.009(5) 0.005(6) 0.005(5)
C82 0.040(8) 0.022(7) 0.045(8) 0.000(6) 0.006(6) -0.006(6)
C83 0.049(9) 0.036(8) 0.050(9) 0.009(7) 0.018(7) -0.009(7)
C84 0.046(9) 0.021(7) 0.070(11) -0.005(7) 0.007(8) -0.006(6)
C85 0.064(10) 0.036(9) 0.071(11) -0.019(8) 0.029(9) -0.016(7)
C86 0.051(9) 0.069(11) 0.028(7) -0.012(7) 0.018(7) -0.001(8)
B 0.050(12) 0.039(11) 0.077(14) -0.012(9) 0.027(10) 0.003(9)
Li 0.036(13) 0.027(12) 0.064(15) 0.013(11) 0.006(11) 0.005(10)
C1S 0.044(9) 0.057(10) 0.078(12) 0.022(9) 0.017(8) 0.005(8)
C2S 0.041(9) 0.082(12) 0.051(10) 0.005(8) 0.012(7) -0.007(8)
C3S 0.057(10) 0.094(13) 0.039(9) 0.002(9) 0.001(8) -0.001(9)
C4S 0.033(8) 0.091(13) 0.051(10) 0.024(9) -0.003(7) 0.002(8)
C5S 0.27(3) 0.083(15) 0.19(2) 0.104(16) 0.19(2) 0.110(19)
C6S 0.15(2) 0.074(14) 0.18(2) 0.042(15) 0.116(19) 0.023(14)
C7S 0.060(11) 0.074(12) 0.085(13) 0.005(10) 0.032(10) 0.018(9)
C8S 0.084(13) 0.086(14) 0.073(12) 0.020(10) 0.022(10) 0.046(11)
C9S 0.052(10) 0.073(13) 0.066(11) 0.000(9) 0.006(9) 0.011(9)
C10S 0.091(14) 0.084(14) 0.067(12) 0.004(11) 0.003(11) 0.002(11)
C11S 0.092(14) 0.078(13) 0.069(12) 0.015(11) -0.006(11) 0.021(11)
C12S 0.047(9) 0.060(10) 0.056(10) 0.002(8) 0.007(8) 0.007(8)
C13S 0.29(4) 0.19(3) 0.060(14) 0.018(16) 0.04(2) 0.17(3)
C14S 0.14(2) 0.065(14) 0.17(3) 0.003(15) 0.053(19) 0.018(14)
C15S 0.39(6) 0.18(3) 0.077(17) 0.036(18) 0.09(3) 0.16(4)
C16S 0.27(4) 0.27(5) 0.20(3) 0.16(3) 0.18(3) 0.07(3)
C17S 0.16(3) 0.12(2) 0.11(2) 0.013(16) 0.041(19) -0.08(2)
C18S 0.094(17) 0.15(2) 0.13(2) 0.014(18) 0.052(16) -0.005(16)
C19S 0.13(2) 0.12(2) 0.090(16) 0.019(13) 0.047(16) 0.024(16)
C20S 0.087(19) 0.40(5) 0.080(18) 0.08(3) 0.015(15) 0.03(3)
C25S 0.14(3) 0.22(5) 0.20(4) -0.06(3) -0.05(3) 0.03(3)
C26S 0.37(8) 0.15(4) 0.15(3) -0.01(3) 0.05(4) 0.02(4)
C27S 0.27(6) 0.28(6) 0.39(8) -0.16(5) -0.04(5) 0.18(5)
C28S 0.17(4) 0.30(6) 0.15(3) 0.07(4) -0.01(3) -0.08(4)

loop_
_atom_type_symbol
_atom_type_description
_atom_type_scat_dispersion_real
_atom_type_scat_dispersion_imag
_atom_type_scat_source
C C 0.0033 0.0016 'International Tables Vol C Tables 4.2.6.8 and 6.1.1.4'
H H 0.0000 0.0000 'International Tables Vol C Tables 4.2.6.8 and 6.1.1.4'
Li Li -0.0003 0.0001 'International Tables Vol C Tables 4.2.6.8 and 6.1.1.4'
N N 0.0061 0.0033 'International Tables Vol C Tables 4.2.6.8 and 6.1.1.4'
O O 0.0106 0.0060 'International Tables Vol C Tables 4.2.6.8 and 6.1.1.4'
P P 0.1023 0.0942 'International Tables Vol C Tables 4.2.6.8 and 6.1.1.4'
Pt Pt -1.7033 8.3905 'International Tables Vol C Tables 4.2.6.8 and 6.1.1.4'
B B 0.0013 0.0007 'International Tables Vol C Tables 4.2.6.8 and 6.1.1.4'
F F 0.0171 0.0103 'International Tables Vol C Tables 4.2.6.8 and 6.1.1.4'

loop_
_geom_angle_atom_site_label_1
_geom_angle_atom_site_label_2
_geom_angle_atom_site_label_3
_geom_angle
_geom_angle_site_symmetry_1
_geom_angle_site_symmetry_3
_geom_angle_publ_flag
N1 Pt1 N3 77.1(4) . . ?
N1 Pt1 P1 176.4(3) . . ?
N3 Pt1 P1 106.4(3) . . ?
N1 Pt1 P2 106.2(3) . . ?
N3 Pt1 P2 176.6(3) . . ?
P1 Pt1 P2 70.30(11) . . ?
N1 Pt1 Pt2 42.8(2) . . ?
N3 Pt1 Pt2 42.3(3) . . ?
P1 Pt1 Pt2 139.84(8) . . ?
P2 Pt1 Pt2 140.33(8) . . ?
N3 Pt2 N1 77.7(4) . . ?
N3 Pt2 P3 106.4(3) . . ?
N1 Pt2 P3 175.9(2) . . ?
N3 Pt2 P4 176.4(3) . . ?
N1 Pt2 P4 105.9(2) . . ?
P3 Pt2 P4 69.98(11) . . ?
N3 Pt2 Pt1 43.1(3) . . ?
N1 Pt2 Pt1 42.8(2) . . ?
P3 Pt2 Pt1 140.85(8) . . ?
P4 Pt2 Pt1 140.20(8) . . ?
C1 P1 C21 113.9(6) . . ?
C1 P1 C11 111.0(5) . . ?
C21 P1 C11 101.3(5) . . ?
C1 P1 Pt1 95.8(4) . . ?
C21 P1 Pt1 118.3(4) . . ?
C11 P1 Pt1 117.2(4) . . ?
C1 P1 P2 40.8(4) . . ?
C21 P1 P2 127.8(4) . . ?
C11 P1 P2 128.9(4) . . ?
Pt1 P1 P2 55.00(9) . . ?
C1 P2 C41 114.5(5) . . ?
C1 P2 C31 112.6(6) . . ?
C41 P2 C31 102.2(5) . . ?
C1 P2 Pt1 95.1(4) . . ?
C41 P2 Pt1 117.1(4) . . ?
C31 P2 Pt1 116.0(4) . . ?
C1 P2 P1 40.5(4) . . ?
C41 P2 P1 127.1(4) . . ?
C31 P2 P1 129.3(4) . . ?
Pt1 P2 P1 54.71(9) . . ?
C2 P3 C61 113.9(5) . . ?
C2 P3 C51 112.9(5) . . ?
C61 P3 C51 102.4(5) . . ?
C2 P3 Pt2 95.7(4) . . ?
C61 P3 Pt2 120.4(4) . . ?
C51 P3 Pt2 112.0(4) . . ?
C2 P3 P4 40.7(4) . . ?
C61 P3 P4 130.0(4) . . ?
C51 P3 P4 126.2(4) . . ?
Pt2 P3 P4 55.07(10) . . ?
C2 P4 C71 111.6(6) . . ?
C2 P4 C81 114.5(5) . . ?
C71 P4 C81 101.9(5) . . ?
C2 P4 Pt2 95.8(4) . . ?
C71 P4 Pt2 117.0(4) . . ?
C81 P4 Pt2 116.6(4) . . ?
C2 P4 P3 40.9(4) . . ?
C71 P4 P3 128.8(4) . . ?
C81 P4 P3 127.7(4) . . ?
Pt2 P4 P3 54.96(9) . . ?
C1S O1 C4S 108.2(10) . . ?
C1S O1 Li 115.8(10) . . ?
C4S O1 Li 124.1(10) . . ?
C5S O2 C8S 107.7(13) . . ?
C5S O2 Li 124.1(11) . . ?
C8S O2 Li 123.2(11) . . ?
C12S O3 C9S 103.3(10) . . ?
C13S O4 C16S 106.6(14) . . ?
C17S O5 C20S 103.7(15) . . ?
C21S O6 C24S 109.0(18) . . ?
C25S O7 C28S 109.4(14) . . ?
N2 N1 Pt1 113.7(6) . . ?
N2 N1 Pt2 112.0(6) . . ?
Pt1 N1 Pt2 94.4(3) . . ?
N1 N2 Li 114.5(9) . . ?
N4 N3 Pt2 115.7(7) . . ?
N4 N3 Pt1 112.9(6) . . ?
Pt2 N3 Pt1 94.6(4) . . ?
N3 N4 Li 112.8(9) . . ?
P1 C1 P2 98.6(6) . . ?
P4 C2 P3 98.5(6) . . ?
C12 C11 C16 120.0(11) . . ?
C12 C11 P1 119.3(8) . . ?
C16 C11 P1 120.7(9) . . ?
C13 C12 C11 119.6(10) . . ?
C14 C13 C12 119.4(12) . . ?
C13 C14 C15 123.0(13) . . ?
C14 C15 C16 117.7(12) . . ?
C11 C16 C15 120.2(12) . . ?
C22 C21 C26 117.5(11) . . ?
C22 C21 P1 123.1(10) . . ?
C26 C21 P1 119.4(10) . . ?
C21 C22 C23 121.3(13) . . ?
C24 C23 C22 119.6(15) . . ?
C23 C24 C25 122.3(14) . . ?
C26 C25 C24 118.4(14) . . ?
C25 C26 C21 120.9(14) . . ?
C32 C31 C36 118.3(11) . . ?
C32 C31 P2 120.6(9) . . ?
C36 C31 P2 121.1(10) . . ?
C33 C32 C31 121.5(12) . . ?
C32 C33 C34 120.0(12) . . ?
C35 C34 C33 119.0(12) . . ?
C34 C35 C36 120.6(12) . . ?
C35 C36 C31 120.5(12) . . ?
C42 C41 C46 118.0(11) . . ?
C42 C41 P2 117.5(9) . . ?
C46 C41 P2 124.5(9) . . ?
C41 C42 C43 120.8(12) . . ?
C44 C43 C42 122.0(12) . . ?
C43 C44 C45 117.9(13) . . ?
C44 C45 C46 120.9(13) . . ?
C41 C46 C45 120.4(12) . . ?
C56 C51 C52 117.3(10) . . ?
C56 C51 P3 122.2(9) . . ?
C52 C51 P3 120.0(9) . . ?
C53 C52 C51 121.0(11) . . ?
C54 C53 C52 117.9(12) . . ?
C55 C54 C53 122.1(12) . . ?
C54 C55 C56 119.5(12) . . ?
C55 C56 C51 122.1(12) . . ?
C62 C61 C66 116.3(11) . . ?
C62 C61 P3 123.4(9) . . ?
C66 C61 P3 119.6(9) . . ?
C63 C62 C61 125.6(11) . . ?
C62 C63 C64 118.2(12) . . ?
C65 C64 C63 118.1(13) . . ?
C64 C65 C66 122.0(13) . . ?
C65 C66 C61 119.7(12) . . ?
C72 C71 C76 118.4(11) . . ?
C72 C71 P4 121.2(9) . . ?
C76 C71 P4 120.3(9) . . ?
C73 C72 C71 121.4(12) . . ?
C72 C73 C74 120.3(14) . . ?
C75 C74 C73 118.9(14) . . ?
C74 C75 C76 122.6(13) . . ?
C75 C76 C71 118.3(12) . . ?
C86 C81 C82 121.3(11) . . ?
C86 C81 P4 119.1(10) . . ?
C82 C81 P4 119.5(8) . . ?
C81 C82 C83 118.8(12) . . ?
C84 C83 C82 118.9(12) . . ?
C83 C84 C85 122.9(13) . . ?
C84 C85 C86 118.9(13) . . ?
C81 C86 C85 119.1(13) . . ?
F1 B F3 105.9(14) . . ?
F1 B F2 113.9(14) . . ?
F3 B F2 107.9(15) . . ?
F1 B F4 111.2(15) . . ?
F3 B F4 110.1(12) . . ?
F2 B F4 107.8(14) . . ?
O1 Li O2 116.0(11) . . ?
O1 Li N4 109.1(11) . . ?
O2 Li N4 107.7(12) . . ?
O1 Li N2 109.7(12) . . ?
O2 Li N2 107.7(11) . . ?
N4 Li N2 106.1(10) . . ?
O1 C1S C2S 108.7(11) . . ?
C1S C2S C3S 100.5(11) . . ?
C4S C3S C2S 102.4(12) . . ?
O1 C4S C3S 103.6(11) . . ?
C6S C5S O2 110.7(15) . . ?
C5S C6S C7S 107.6(15) . . ?
C6S C7S C8S 105.1(14) . . ?
O2 C8S C7S 105.1(13) . . ?
O3 C9S C10S 105.7(9) . . ?
C9S C10S C11S 104.0(8) . . ?
C12S C11S C10S 104.3(8) . . ?
O3 C12S C11S 106.0(9) . . ?
O4 C13S C14S 106.2(11) . . ?
C13S C14S C15S 103.8(11) . . ?
C16S C15S C14S 106.4(9) . . ?
C15S C16S O4 107.7(11) . . ?
O5 C17S C18S 107.9(11) . . ?
C17S C18S C19S 103.7(9) . . ?
C20S C19S C18S 104.2(9) . . ?
O5 C20S C19S 107.1(12) . . ?
O6 C21S C22S 103.3(14) . . ?
C21S C22S C23S 103.6(13) . . ?
C24S C23S C22S 104.0(11) . . ?
C23S C24S O6 108.1(13) . . ?
O7 C25S C26S 107.3(13) . . ?
C25S C26S C27S 105.3(12) . . ?
C28S C27S C26S 105.8(11) . . ?
O7 C28S C27S 107.3(12) . . ?

loop_
_geom_bond_atom_site_label_1
_geom_bond_atom_site_label_2
_geom_bond_distance
_geom_bond_site_symmetry_2
_geom_bond_publ_flag
Pt1 N1 2.092(8) . ?
Pt1 N3 2.104(10) . ?
Pt1 P1 2.248(3) . ?
Pt1 P2 2.256(3) . ?
Pt1 Pt2 3.0718(9) . ?
Pt2 N3 2.075(9) . ?
Pt2 N1 2.094(9) . ?
Pt2 P3 2.251(3) . ?
Pt2 P4 2.254(3) . ?
P1 C1 1.704(12) . ?
P1 C21 1.810(12) . ?
P1 C11 1.828(11) . ?
P1 P2 2.593(4) . ?
P2 C1 1.716(11) . ?
P2 C41 1.828(12) . ?
P2 C31 1.830(12) . ?
P3 C2 1.709(12) . ?
P3 C61 1.816(12) . ?
P3 C51 1.818(10) . ?
P3 P4 2.583(4) . ?
P4 C2 1.702(11) . ?
P4 C71 1.790(12) . ?
P4 C81 1.832(10) . ?
F1 B 1.35(2) . ?
F2 B 1.37(2) . ?
F3 B 1.372(18) . ?
F4 B 1.388(19) . ?
O1 C1S 1.417(15) . ?
O1 C4S 1.484(15) . ?
O1 Li 1.88(2) . ?
O2 C5S 1.408(17) . ?
O2 C8S 1.445(16) . ?
O2 Li 1.94(2) . ?
O3 C12S 1.404(12) . ?
O3 C9S 1.418(12) . ?
O4 C13S 1.412(14) . ?
O4 C16S 1.414(14) . ?
O5 C17S 1.385(14) . ?
O5 C20S 1.397(14) . ?
O6 C21S 1.407(17) . ?
O6 C24S 1.410(16) . ?
O7 C25S 1.391(16) . ?
O7 C28S 1.410(16) . ?
N1 N2 1.472(13) . ?
N2 Li 2.06(2) . ?
N3 N4 1.461(13) . ?
N4 Li 2.06(2) . ?
C11 C12 1.382(15) . ?
C11 C16 1.389(16) . ?
C12 C13 1.382(16) . ?
C13 C14 1.353(17) . ?
C14 C15 1.370(18) . ?
C15 C16 1.394(17) . ?
C21 C22 1.388(17) . ?
C21 C26 1.420(17) . ?
C22 C23 1.392(18) . ?
C23 C24 1.32(2) . ?
C24 C25 1.42(2) . ?
C25 C26 1.363(17) . ?
C31 C32 1.374(16) . ?
C31 C36 1.382(16) . ?
C32 C33 1.372(17) . ?
C33 C34 1.379(18) . ?
C34 C35 1.375(19) . ?
C35 C36 1.376(17) . ?
C41 C42 1.367(16) . ?
C41 C46 1.374(16) . ?
C42 C43 1.372(17) . ?
C43 C44 1.341(18) . ?
C44 C45 1.377(18) . ?
C45 C46 1.381(17) . ?
C51 C56 1.404(16) . ?
C51 C52 1.410(16) . ?
C52 C53 1.408(17) . ?
C53 C54 1.397(17) . ?
C54 C55 1.361(17) . ?
C55 C56 1.374(17) . ?
C61 C62 1.348(16) . ?
C61 C66 1.401(16) . ?
C62 C63 1.329(17) . ?
C63 C64 1.408(19) . ?
C64 C65 1.358(18) . ?
C65 C66 1.369(17) . ?
C71 C72 1.390(16) . ?
C71 C76 1.399(16) . ?
C72 C73 1.364(17) . ?
C73 C74 1.369(19) . ?
C74 C75 1.361(19) . ?
C75 C76 1.379(18) . ?
C81 C86 1.376(16) . ?
C81 C82 1.391(16) . ?
C82 C83 1.421(17) . ?
C83 C84 1.364(18) . ?
C84 C85 1.361(19) . ?
C85 C86 1.423(19) . ?
C1S C2S 1.504(19) . ?
C2S C3S 1.536(19) . ?
C3S C4S 1.50(2) . ?
C5S C6S 1.41(2) . ?
C6S C7S 1.45(2) . ?
C7S C8S 1.51(2) . ?
C9S C10S 1.457(13) . ?
C10S C11S 1.493(16) . ?
C11S C12S 1.479(13) . ?
C13S C14S 1.447(15) . ?
C14S C15S 1.480(18) . ?
C15S C16S 1.437(15) . ?
C17S C18S 1.448(15) . ?
C18S C19S 1.484(17) . ?
C19S C20S 1.463(15) . ?
C21S C22S 1.472(17) . ?
C22S C23S 1.50(2) . ?
C23S C24S 1.441(16) . ?
C25S C26S 1.434(16) . ?
C26S C27S 1.47(2) . ?
C27S C28S 1.447(16) . ?
